data_2208491
loop_
_publ_author_name
Sadiq-ur-Rehman
'Ali, Saqib'
'Shahzadi, Saira'
'Parvez, Masood'

_publ_section_title
Di-<i>n</i>-butylbis[(<i>E</i>)-2-(4-chlorophenyl)-3-(3-fluorophenyl)prop-2-enoato-\k^2^<i>O</i>,<i>O</i>]tin(IV)
_journal_coeditor_code AT2022
_journal_issue 4
_journal_name_full 'Acta Crystallographica Section E'
_journal_page_first m910
_journal_page_last m911
_journal_paper_doi 10.1107/S1600536806010968
_journal_volume 62
_journal_year 2006
_chemical_formula_iupac '[Sn (C15 H9 O2 Cl F)2 (C4 H9)2]'
_chemical_formula_moiety 'C38 H36 Cl2 F2 O4 Sn'
_chemical_formula_sum 'C38 H36 Cl2 F2 O4 Sn'
_chemical_formula_weight 784.26
_chemical_name_systematic Di-n-butylbis[(E)-3-(3-fluorophenyl)-2-(4-chlorophenyl)-2-propenoato-O,O]tin(IV)
_space_group_IT_number 14
_symmetry_cell_setting monoclinic
_symmetry_space_group_name_Hall '-P 2ybc'
_symmetry_space_group_name_H-M 'P 1 21/c 1'
_atom_sites_solution_hydrogens geom
_atom_sites_solution_primary direct
_atom_sites_solution_secondary difmap
_cell_angle_alpha 90.00
_cell_angle_beta 97.470(8)
_cell_angle_gamma 90.00
_cell_formula_units_Z 4
_cell_length_a 11.252(2)
_cell_length_b 11.886(2)
_cell_length_c 26.932(4)
_cell_measurement_reflns_used 15031
_cell_measurement_temperature 173(2)
_cell_measurement_theta_max 27.5
_cell_measurement_theta_min 3.5
_cell_volume 3571.4(10)
_computing_cell_refinement 'HKL DENZO (Otwinowski & Minor, 1997)'
_computing_data_collection 'COLLECT (Nonius, 1998)'
_computing_data_reduction 'SCALEPACK (Otwinowski & Minor, 1997)'
_computing_molecular_graphics 'ORTEPII (Johnson, 1976)'
_computing_publication_material SHELXL97
_computing_structure_refinement 'SHELXL97 (Sheldrick, 1997)'
_computing_structure_solution 'SAPI91 (Fan, 1991)'
_diffrn_ambient_temperature 173(2)
_diffrn_measured_fraction_theta_full 0.991
_diffrn_measured_fraction_theta_max 0.991
_diffrn_measurement_device_type 'Nonius KappaCCD area-detector'
_diffrn_measurement_method '\w and \f'
_diffrn_radiation_monochromator graphite
_diffrn_radiation_source 'fine-focus sealed tube'
_diffrn_radiation_type MoK\a
_diffrn_radiation_wavelength 0.71073
_diffrn_reflns_av_R_equivalents 0.047
_diffrn_reflns_av_sigmaI/netI 0.077
_diffrn_reflns_limit_h_max 14
_diffrn_reflns_limit_h_min -14
_diffrn_reflns_limit_k_max 15
_diffrn_reflns_limit_k_min -15
_diffrn_reflns_limit_l_max 34
_diffrn_reflns_limit_l_min -34
_diffrn_reflns_number 15031
_diffrn_reflns_theta_full 27.5
_diffrn_reflns_theta_max 27.5
_diffrn_reflns_theta_min 3.5
_diffrn_standards_number 0
_exptl_absorpt_coefficient_mu 0.92
_exptl_absorpt_correction_T_max 0.868
_exptl_absorpt_correction_T_min 0.811
_exptl_absorpt_correction_type multi-scan
_exptl_absorpt_process_details '(SORTAV; Blessing, 1997)'
_exptl_crystal_colour colourless
_exptl_crystal_density_diffrn 1.459
_exptl_crystal_density_method 'not measured'
_exptl_crystal_description block
_exptl_crystal_F_000 1592
_exptl_crystal_size_max 0.24
_exptl_crystal_size_mid 0.18
_exptl_crystal_size_min 0.16
_refine_diff_density_max 0.74
_refine_diff_density_min -0.79
_refine_ls_extinction_method none
_refine_ls_goodness_of_fit_ref 1.00
_refine_ls_hydrogen_treatment constr
_refine_ls_matrix_type full
_refine_ls_number_parameters 434
_refine_ls_number_reflns 8137
_refine_ls_number_restraints 0
_refine_ls_restrained_S_all 1.00
_refine_ls_R_factor_all 0.081
_refine_ls_R_factor_gt 0.039
_refine_ls_shift/su_max 0.001
_refine_ls_shift/su_mean 0.000
_refine_ls_structure_factor_coef Fsqd
_refine_ls_weighting_details 'calc w = 1/[\s^2^(Fo^2^)+(0.0335P)^2^] where P=(Fo^2^+2Fc^2^)/3'
_refine_ls_weighting_scheme calc
_refine_ls_wR_factor_gt 0.073
_refine_ls_wR_factor_ref 0.085
_reflns_number_gt 5376
_reflns_number_total 8137
_reflns_threshold_expression I>2\s(I)
_cod_data_source_file at2022.cif
_cod_data_source_block I
_cod_depositor_comments
;
The following automatic conversions were performed:
'_symmetry_cell_setting' value 'Monoclinic' changed to 'monoclinic'
according to '/home/saulius/struct/CIF-dictionaries/cif_core.dic'
dictionary named 'cif_core.dic' version 2.4.1 from 2010-06-29.

Automatic conversion script
Id: cif_fix_enum 1527 2010-12-29 10:47:43Z saulius 

The following automatic conversions were performed:

'_symmetry_cell_setting' value 'Monoclinic' changed to 'monoclinic'
according to /home/saulius/struct/CIF-dictionaries/cif_core.dic
dictionary named 'cif_core.dic' version 2.4.1 from 2010-06-29.

Automatic conversion script
Id: cif_fix_values 1715 2011-07-08 13:25:40Z adriana 
;
_cod_original_sg_symbol_H-M 'P 21/c'
_cod_database_code 2208491
_cod_database_fobs_code 2208491

loop_
_symmetry_equiv_pos_as_xyz
'x, y, z'
'-x, y+1/2, -z+1/2'
'-x, -y, -z'
'x, -y-1/2, z-1/2'

loop_
_atom_site_type_symbol
_atom_site_label
_atom_site_fract_x
_atom_site_fract_y
_atom_site_fract_z
_atom_site_U_iso_or_equiv
_atom_site_adp_type
_atom_site_calc_flag
_atom_site_refinement_flags
_atom_site_occupancy
Sn Sn1 -0.043169(18) 0.717013(15) 0.201251(8) 0.02897(8) Uani d . 1
Cl Cl1 -0.65384(8) 1.17998(10) 0.06139(4) 0.0725(3) Uani d . 1
Cl Cl2 0.53597(10) 0.66065(8) 0.03072(4) 0.0686(3) Uani d . 1
O O1 -0.03387(18) 0.84165(16) 0.14708(7) 0.0363(5) Uani d . 1
O O2 -0.22118(18) 0.84994(15) 0.16323(7) 0.0350(5) Uani d . 1
O O3 0.12335(17) 0.67579(15) 0.17760(7) 0.0331(5) Uani d . 1
O O4 0.10548(18) 0.58228(15) 0.24650(8) 0.0378(5) Uani d . 1
C C1 -0.1565(3) 0.5850(2) 0.17261(12) 0.0413(8) Uani d . 1
H H1A -0.1439 0.5200 0.1957 0.050 Uiso calc R 1
H H1B -0.2408 0.6096 0.1717 0.050 Uiso calc R 1
C C2 -0.1368(4) 0.5482(3) 0.12183(14) 0.0730(13) Uani d . 1
H H2A -0.0519 0.5255 0.1227 0.088 Uiso calc R 1
H H2B -0.1508 0.6131 0.0988 0.088 Uiso calc R 1
C C3 -0.2162(4) 0.4511(3) 0.10081(15) 0.0760(13) Uani d . 1
H H3A -0.2036 0.3868 0.1243 0.091 Uiso calc R 1
H H3B -0.3011 0.4745 0.0992 0.091 Uiso calc R 1
C C4 -0.1950(6) 0.4142(4) 0.05216(17) 0.115(2) Uani d . 1
H H4A -0.2496 0.3522 0.0412 0.172 Uiso calc R 1
H H4B -0.1119 0.3882 0.0536 0.172 Uiso calc R 1
H H4C -0.2088 0.4768 0.0284 0.172 Uiso calc R 1
C C5 -0.0239(3) 0.8096(2) 0.26866(12) 0.0403(8) Uani d . 1
H H5A 0.0568 0.8443 0.2733 0.048 Uiso calc R 1
H H5B -0.0834 0.8713 0.2654 0.048 Uiso calc R 1
C C6 -0.0395(3) 0.7412(3) 0.31580(13) 0.0497(9) Uani d . 1
H H6A 0.0319 0.6929 0.3243 0.060 Uiso calc R 1
H H6B -0.0431 0.7939 0.3440 0.060 Uiso calc R 1
C C7 -0.1502(3) 0.6675(3) 0.31079(13) 0.0520(10) Uani d . 1
H H7A -0.1538 0.6284 0.3430 0.062 Uiso calc R 1
H H7B -0.1426 0.6094 0.2851 0.062 Uiso calc R 1
C C8 -0.2669(4) 0.7307(3) 0.29665(17) 0.0687(12) Uani d . 1
H H8A -0.3340 0.6775 0.2935 0.103 Uiso calc R 1
H H8B -0.2648 0.7693 0.2646 0.103 Uiso calc R 1
H H8C -0.2773 0.7862 0.3227 0.103 Uiso calc R 1
C C9 -0.1406(3) 0.8853(2) 0.13991(11) 0.0306(7) Uani d . 1
C C10 -0.1630(3) 0.9776(2) 0.10204(10) 0.0289(7) Uani d . 1
C C11 -0.0732(3) 1.0126(2) 0.07783(11) 0.0334(7) Uani d . 1
H H11 0.0029 0.9797 0.0883 0.040 Uiso calc R 1
C C12 -0.2858(3) 1.0252(2) 0.09375(10) 0.0286(7) Uani d . 1
C C13 -0.3832(3) 0.9628(2) 0.07179(10) 0.0334(7) Uani d . 1
H H13 -0.3719 0.8863 0.0633 0.040 Uiso calc R 1
C C14 -0.4952(3) 1.0092(3) 0.06210(11) 0.0426(8) Uani d . 1
H H14 -0.5608 0.9653 0.0472 0.051 Uiso calc R 1
C C15 -0.5116(3) 1.1208(3) 0.07431(12) 0.0423(8) Uani d . 1
C C16 -0.4190(3) 1.1840(3) 0.09672(13) 0.0449(9) Uani d . 1
H H16 -0.4318 1.2601 0.1054 0.054 Uiso calc R 1
C C17 -0.3059(3) 1.1367(2) 0.10677(11) 0.0375(8) Uani d . 1
H H17 -0.2414 1.1806 0.1227 0.045 Uiso calc R 1
C C18 -0.0774(3) 1.0960(2) 0.03678(11) 0.0329(7) Uani d . 1
C C19 -0.1760(3) 1.1089(3) 0.00074(11) 0.0408(8) Uani d . 1
H H19 -0.2463 1.0659 0.0029 0.049 Uiso calc R 1
C C20 -0.1732(3) 1.1842(3) -0.03858(13) 0.0448(8) Uani d . 1
H H20 -0.2416 1.1914 -0.0631 0.054 Uiso calc R 1
C C21 -0.0734(4) 1.2483(3) -0.04262(14) 0.0509(10) Uani d . 1
H H21 -0.0715 1.3006 -0.0692 0.061 Uiso calc PR 0.934(5)
C C22 0.0227(4) 1.2338(3) -0.00684(16) 0.0614(11) Uani d . 1
H H22 0.0923 1.2779 -0.0089 0.074 Uiso calc PR 0.066(5)
C C23 0.0244(3) 1.1586(3) 0.03215(13) 0.0491(9) Uani d . 1
H H23 0.0945 1.1497 0.0556 0.059 Uiso calc R 1
C C24 0.1670(3) 0.6071(2) 0.21278(11) 0.0314(7) Uani d . 1
C C25 0.2903(3) 0.5637(2) 0.21139(10) 0.0270(7) Uani d . 1
C C26 0.3440(3) 0.5130(2) 0.25274(11) 0.0297(7) Uani d . 1
H H26 0.2963 0.5048 0.2792 0.036 Uiso calc R 1
C C27 0.3506(3) 0.5885(2) 0.16612(10) 0.0288(7) Uani d . 1
C C28 0.3113(3) 0.5388(3) 0.12052(11) 0.0415(8) Uani d . 1
H H28 0.2440 0.4899 0.1176 0.050 Uiso calc R 1
C C29 0.3688(3) 0.5593(3) 0.07907(12) 0.0481(9) Uani d . 1
H H29 0.3423 0.5240 0.0480 0.058 Uiso calc R 1
C C30 0.4653(3) 0.6319(2) 0.08353(12) 0.0426(9) Uani d . 1
C C31 0.5058(3) 0.6834(2) 0.12803(12) 0.0372(8) Uani d . 1
H H31 0.5718 0.7338 0.1305 0.045 Uiso calc R 1
C C32 0.4481(3) 0.6605(2) 0.16933(11) 0.0312(7) Uani d . 1
H H32 0.4761 0.6948 0.2005 0.037 Uiso calc R 1
C C33 0.4664(3) 0.4683(2) 0.26283(11) 0.0286(7) Uani d . 1
C C34 0.5295(3) 0.4201(2) 0.22683(11) 0.0341(7) Uani d . 1
H H34 0.4936 0.4132 0.1930 0.041 Uiso calc R 1
C C35 0.6439(3) 0.3828(2) 0.24108(13) 0.0387(8) Uani d . 1
H H35 0.6854 0.3486 0.2165 0.046 Uiso calc PR 0.066(5)
C C36 0.7020(3) 0.3922(2) 0.28900(13) 0.0427(8) Uani d . 1
H H36 0.7824 0.3673 0.2974 0.051 Uiso calc R 1
C C37 0.6389(3) 0.4391(3) 0.32425(13) 0.0460(9) Uani d . 1
H H37 0.6766 0.4476 0.3577 0.055 Uiso calc PR 0.934(5)
C C38 0.5221(3) 0.4740(2) 0.31186(11) 0.0365(8) Uani d . 1
H H38 0.4791 0.5025 0.3373 0.044 Uiso calc R 1
F F1 0.1228(2) 1.2950(2) -0.00998(12) 0.1131(14) Uani d P 0.934(5)
F F1' -0.251(3) 1.188(3) -0.0698(13) 0.070(13) Uiso d P 0.066(5)
F F2 0.7038(2) 0.33224(18) 0.20717(9) 0.0561(9) Uani d P 0.859(5)
F F2' 0.7036(15) 0.4453(12) 0.3675(6) 0.067(6) Uiso d P 0.141(5)

loop_
_atom_site_aniso_label
_atom_site_aniso_U_11
_atom_site_aniso_U_22
_atom_site_aniso_U_33
_atom_site_aniso_U_12
_atom_site_aniso_U_13
_atom_site_aniso_U_23
Sn1 0.02173(12) 0.02427(11) 0.04086(13) -0.00101(9) 0.00385(9) 0.00450(9)
Cl1 0.0268(5) 0.1146(8) 0.0769(7) 0.0218(5) 0.0102(5) 0.0411(6)
Cl2 0.1001(9) 0.0656(6) 0.0475(5) -0.0146(6) 0.0378(6) 0.0033(5)
O1 0.0283(13) 0.0339(11) 0.0477(13) 0.0076(10) 0.0084(10) 0.0130(10)
O2 0.0332(13) 0.0319(11) 0.0412(12) -0.0010(10) 0.0103(11) 0.0051(9)
O3 0.0231(12) 0.0300(10) 0.0454(12) 0.0018(9) 0.0009(10) 0.0057(9)
O4 0.0266(13) 0.0342(11) 0.0546(14) 0.0029(9) 0.0132(11) 0.0085(10)
C1 0.031(2) 0.0286(16) 0.062(2) -0.0029(14) -0.0029(17) 0.0018(16)
C2 0.099(4) 0.071(3) 0.050(2) -0.045(3) 0.013(2) -0.008(2)
C3 0.108(4) 0.055(2) 0.063(3) -0.032(2) 0.008(3) -0.011(2)
C4 0.185(6) 0.097(4) 0.062(3) -0.045(4) 0.015(4) -0.027(3)
C5 0.037(2) 0.0332(16) 0.051(2) -0.0033(14) 0.0082(17) -0.0048(15)
C6 0.049(2) 0.054(2) 0.044(2) 0.0035(18) 0.0009(18) -0.0036(17)
C7 0.057(3) 0.050(2) 0.050(2) -0.0006(19) 0.0116(19) 0.0163(18)
C8 0.052(3) 0.061(2) 0.097(3) 0.005(2) 0.023(2) 0.023(2)
C9 0.0293(19) 0.0266(15) 0.0360(17) 0.0006(13) 0.0043(15) -0.0018(13)
C10 0.0256(18) 0.0262(14) 0.0346(16) 0.0017(13) 0.0026(14) 0.0009(13)
C11 0.0288(19) 0.0290(15) 0.0424(18) 0.0043(13) 0.0044(15) 0.0051(14)
C12 0.0262(18) 0.0316(15) 0.0285(16) 0.0003(13) 0.0054(14) 0.0066(13)
C13 0.034(2) 0.0368(16) 0.0292(16) -0.0068(15) 0.0037(15) 0.0012(13)
C14 0.028(2) 0.074(2) 0.0245(16) -0.0106(18) -0.0001(15) 0.0085(17)
C15 0.0217(19) 0.071(2) 0.0346(18) 0.0066(17) 0.0050(15) 0.0227(17)
C16 0.034(2) 0.0382(18) 0.063(2) 0.0105(15) 0.0091(19) 0.0080(16)
C17 0.0279(19) 0.0336(16) 0.049(2) 0.0003(14) -0.0007(16) 0.0017(15)
C18 0.0282(19) 0.0326(15) 0.0393(18) 0.0061(14) 0.0097(15) 0.0052(14)
C19 0.040(2) 0.0462(19) 0.0355(18) -0.0021(16) 0.0027(16) 0.0062(16)
C20 0.041(2) 0.054(2) 0.0372(19) 0.0085(17) -0.0020(18) 0.0047(16)
C21 0.049(3) 0.053(2) 0.052(2) 0.0110(18) 0.015(2) 0.0222(18)
C22 0.040(2) 0.067(2) 0.080(3) -0.003(2) 0.019(2) 0.035(2)
C23 0.027(2) 0.060(2) 0.060(2) 0.0039(17) 0.0058(17) 0.0286(19)
C24 0.0300(19) 0.0221(14) 0.0423(18) -0.0011(13) 0.0053(16) -0.0001(14)
C25 0.0257(18) 0.0250(14) 0.0307(16) -0.0002(12) 0.0046(14) 0.0015(12)
C26 0.0263(18) 0.0300(15) 0.0342(17) 0.0004(13) 0.0099(14) 0.0017(13)
C27 0.0248(18) 0.0279(14) 0.0337(17) 0.0049(13) 0.0030(14) 0.0048(13)
C28 0.041(2) 0.0433(18) 0.0393(19) -0.0073(16) 0.0028(17) 0.0052(15)
C29 0.066(3) 0.0473(19) 0.0290(18) -0.0069(19) 0.0000(18) -0.0001(15)
C30 0.055(2) 0.0381(18) 0.0385(19) 0.0019(16) 0.0178(18) 0.0074(15)
C31 0.038(2) 0.0317(16) 0.0433(19) -0.0003(14) 0.0106(16) 0.0042(14)
C32 0.0270(18) 0.0310(15) 0.0364(17) 0.0024(13) 0.0065(14) 0.0017(14)
C33 0.0281(18) 0.0267(14) 0.0312(16) 0.0032(13) 0.0052(14) 0.0051(13)
C34 0.033(2) 0.0331(16) 0.0373(17) 0.0039(14) 0.0081(15) 0.0039(14)
C35 0.031(2) 0.0306(16) 0.057(2) 0.0056(14) 0.0157(18) 0.0054(15)
C36 0.0263(19) 0.0348(17) 0.066(2) 0.0083(14) 0.0033(18) 0.0171(17)
C37 0.043(2) 0.048(2) 0.044(2) 0.0052(17) -0.0050(18) 0.0132(17)
C38 0.033(2) 0.0420(17) 0.0349(18) 0.0069(15) 0.0060(16) 0.0083(15)
F1 0.0451(18) 0.146(3) 0.145(3) -0.0291(17) -0.0005(17) 0.103(2)
F2 0.0429(16) 0.0607(15) 0.0696(17) 0.0203(12) 0.0255(13) -0.0026(12)

loop_
_atom_type_symbol
_atom_type_description
_atom_type_scat_dispersion_real
_atom_type_scat_dispersion_imag
_atom_type_scat_source
C C 0.0033 0.0016 'International Tables Vol C Tables 4.2.6.8 and 6.1.1.4'
H H 0.0000 0.0000 'International Tables Vol C Tables 4.2.6.8 and 6.1.1.4'
O O 0.0106 0.0060 'International Tables Vol C Tables 4.2.6.8 and 6.1.1.4'
F F 0.0171 0.0103 'International Tables Vol C Tables 4.2.6.8 and 6.1.1.4'
Cl Cl 0.1484 0.1585 'International Tables Vol C Tables 4.2.6.8 and 6.1.1.4'
Sn Sn -0.6537 1.4246 'International Tables Vol C Tables 4.2.6.8 and 6.1.1.4'

loop_
_geom_angle_atom_site_label_1
_geom_angle_atom_site_label_2
_geom_angle_atom_site_label_3
_geom_angle
_geom_angle_publ_flag
O1 Sn1 C1 110.82(11) y
O1 Sn1 C5 102.83(10) y
C1 Sn1 C5 133.95(12) y
O1 Sn1 O3 80.05(7) y
C1 Sn1 O3 103.61(10) y
C5 Sn1 O3 112.59(11) y
O1 Sn1 O4 134.35(7) y
C1 Sn1 O4 92.06(10) y
C5 Sn1 O4 85.84(10) y
O3 Sn1 O4 55.82(7) y
O1 Sn1 O2 53.99(7) y
C1 Sn1 O2 84.92(10) y
C5 Sn1 O2 90.56(10) y
O3 Sn1 O2 132.60(7) y
O4 Sn1 O2 171.52(6) y
C9 O1 Sn1 104.89(16) y
C9 O2 Sn1 80.33(17) y
C24 O3 Sn1 101.06(16) y
C24 O4 Sn1 83.88(17) y
C2 C1 Sn1 113.7(2) ?
C2 C1 H1A 108.8 ?
Sn1 C1 H1A 108.8 ?
C2 C1 H1B 108.8 ?
Sn1 C1 H1B 108.8 ?
H1A C1 H1B 107.7 ?
C1 C2 C3 114.6(3) ?
C1 C2 H2A 108.6 ?
C3 C2 H2A 108.6 ?
C1 C2 H2B 108.6 ?
C3 C2 H2B 108.6 ?
H2A C2 H2B 107.6 ?
C4 C3 C2 114.4(4) ?
C4 C3 H3A 108.7 ?
C2 C3 H3A 108.7 ?
C4 C3 H3B 108.7 ?
C2 C3 H3B 108.7 ?
H3A C3 H3B 107.6 ?
C3 C4 H4A 109.5 ?
C3 C4 H4B 109.5 ?
H4A C4 H4B 109.5 ?
C3 C4 H4C 109.5 ?
H4A C4 H4C 109.5 ?
H4B C4 H4C 109.5 ?
C6 C5 Sn1 115.2(2) ?
C6 C5 H5A 108.5 ?
Sn1 C5 H5A 108.5 ?
C6 C5 H5B 108.5 ?
Sn1 C5 H5B 108.5 ?
H5A C5 H5B 107.5 ?
C7 C6 C5 114.4(3) ?
C7 C6 H6A 108.7 ?
C5 C6 H6A 108.7 ?
C7 C6 H6B 108.7 ?
C5 C6 H6B 108.7 ?
H6A C6 H6B 107.6 ?
C6 C7 C8 114.3(3) ?
C6 C7 H7A 108.7 ?
C8 C7 H7A 108.7 ?
C6 C7 H7B 108.7 ?
C8 C7 H7B 108.7 ?
H7A C7 H7B 107.6 ?
C7 C8 H8A 109.5 ?
C7 C8 H8B 109.5 ?
H8A C8 H8B 109.5 ?
C7 C8 H8C 109.5 ?
H8A C8 H8C 109.5 ?
H8B C8 H8C 109.5 ?
O2 C9 O1 120.8(3) ?
O2 C9 C10 121.5(3) ?
O1 C9 C10 117.7(2) ?
C11 C10 C12 123.8(2) ?
C11 C10 C9 119.3(3) ?
C12 C10 C9 116.9(2) ?
C10 C11 C18 128.2(3) ?
C10 C11 H11 115.9 ?
C18 C11 H11 115.9 ?
C13 C12 C17 117.9(3) ?
C13 C12 C10 121.9(3) ?
C17 C12 C10 120.1(3) ?
C14 C13 C12 121.4(3) ?
C14 C13 H13 119.3 ?
C12 C13 H13 119.3 ?
C13 C14 C15 119.3(3) ?
C13 C14 H14 120.4 ?
C15 C14 H14 120.4 ?
C16 C15 C14 121.1(3) ?
C16 C15 Cl1 119.7(3) ?
C14 C15 Cl1 119.2(3) ?
C15 C16 C17 119.6(3) ?
C15 C16 H16 120.2 ?
C17 C16 H16 120.2 ?
C16 C17 C12 120.7(3) ?
C16 C17 H17 119.6 ?
C12 C17 H17 119.6 ?
C19 C18 C23 118.3(3) ?
C19 C18 C11 122.9(3) ?
C23 C18 C11 118.7(3) ?
C18 C19 C20 120.7(3) ?
C18 C19 H19 119.6 ?
C20 C19 H19 119.6 ?
C21 C20 C19 121.2(4) ?
C21 C20 H20 119.4 ?
C19 C20 H20 119.4 ?
C22 C21 C20 117.1(3) ?
C22 C21 H21 121.5 ?
C20 C21 H21 121.5 ?
C21 C22 C23 123.5(3) ?
C21 C22 H22 118.2 ?
C23 C22 H22 118.2 ?
C22 C23 C18 119.2(3) ?
C22 C23 H23 120.4 ?
C18 C23 H23 120.4 ?
O4 C24 O3 119.2(3) ?
O4 C24 C25 123.0(3) ?
O3 C24 C25 117.8(2) ?
C26 C25 C24 117.2(2) ?
C26 C25 C27 124.2(3) ?
C24 C25 C27 118.4(2) ?
C25 C26 C33 128.9(3) ?
C25 C26 H26 115.6 ?
C33 C26 H26 115.6 ?
C28 C27 C32 118.6(3) ?
C28 C27 C25 120.8(3) ?
C32 C27 C25 120.6(3) ?
C27 C28 C29 120.9(3) ?
C27 C28 H28 119.6 ?
C29 C28 H28 119.6 ?
C30 C29 C28 119.0(3) ?
C30 C29 H29 120.5 ?
C28 C29 H29 120.5 ?
C31 C30 C29 121.6(3) ?
C31 C30 Cl2 119.2(3) ?
C29 C30 Cl2 119.1(3) ?
C30 C31 C32 118.5(3) ?
C30 C31 H31 120.8 ?
C32 C31 H31 120.8 ?
C27 C32 C31 121.4(3) ?
C27 C32 H32 119.3 ?
C31 C32 H32 119.3 ?
C38 C33 C34 118.2(3) ?
C38 C33 C26 117.1(3) ?
C34 C33 C26 124.7(3) ?
C35 C34 C33 118.9(3) ?
C35 C34 H34 120.6 ?
C33 C34 H34 120.6 ?
C34 C35 C36 123.6(3) ?
C34 C35 H35 118.2 ?
C36 C35 H35 118.2 ?
C35 C36 C37 117.1(3) ?
C35 C36 H36 121.4 ?
C37 C36 H36 121.4 ?
C36 C37 C38 121.1(3) ?
C36 C37 H37 119.4 ?
C38 C37 H37 119.4 ?
C37 C38 C33 121.0(3) ?
C37 C38 H38 119.5 ?
C33 C38 H38 119.5 ?

loop_
_geom_bond_atom_site_label_1
_geom_bond_atom_site_label_2
_geom_bond_distance
_geom_bond_publ_flag
Sn1 O1 2.0914(18) y
Sn1 C1 2.104(3) y
Sn1 C5 2.110(3) y
Sn1 O3 2.1134(19) y
Sn1 O4 2.513(2) y
Sn1 O2 2.650(2) y
Cl1 C15 1.742(3) y
Cl2 C30 1.751(3) y
O1 C9 1.299(3) y
O2 C9 1.241(3) y
O3 C24 1.298(3) y
O4 C24 1.247(3) y
C1 C2 1.480(5) ?
C1 H1A 0.9900 ?
C1 H1B 0.9900 ?
C2 C3 1.523(5) ?
C2 H2A 0.9900 ?
C2 H2B 0.9900 ?
C3 C4 1.431(5) ?
C3 H3A 0.9900 ?
C3 H3B 0.9900 ?
C4 H4A 0.9800 ?
C4 H4B 0.9800 ?
C4 H4C 0.9800 ?
C5 C6 1.537(4) ?
C5 H5A 0.9900 ?
C5 H5B 0.9900 ?
C6 C7 1.514(5) ?
C6 H6A 0.9900 ?
C6 H6B 0.9900 ?
C7 C8 1.517(5) ?
C7 H7A 0.9900 ?
C7 H7B 0.9900 ?
C8 H8A 0.9800 ?
C8 H8B 0.9800 ?
C8 H8C 0.9800 ?
C9 C10 1.498(4) ?
C10 C11 1.337(4) ?
C10 C12 1.483(4) ?
C11 C18 1.481(4) ?
C11 H11 0.9500 ?
C12 C13 1.390(4) ?
C12 C17 1.397(4) ?
C13 C14 1.368(4) ?
C13 H13 0.9500 ?
C14 C15 1.385(4) ?
C14 H14 0.9500 ?
C15 C16 1.361(5) ?
C16 C17 1.385(4) ?
C16 H16 0.9500 ?
C17 H17 0.9500 ?
C18 C19 1.384(4) ?
C18 C23 1.385(4) ?
C19 C20 1.390(4) ?
C19 H19 0.9500 ?
C20 C21 1.373(5) ?
C20 H20 0.9500 ?
C21 C22 1.363(5) ?
C21 H21 0.9500 ?
C22 C23 1.377(5) ?
C22 H22 0.9500 ?
C23 H23 0.9500 ?
C24 C25 1.485(4) ?
C25 C26 1.339(4) ?
C25 C27 1.500(4) ?
C26 C33 1.468(4) ?
C26 H26 0.9500 ?
C27 C28 1.382(4) ?
C27 C32 1.385(4) ?
C28 C29 1.383(4) ?
C28 H28 0.9500 ?
C29 C30 1.379(4) ?
C29 H29 0.9500 ?
C30 C31 1.370(4) ?
C31 C32 1.386(4) ?
C31 H31 0.9500 ?
C32 H32 0.9500 ?
C33 C38 1.388(4) ?
C33 C34 1.397(4) ?
C34 C35 1.369(4) ?
C34 H34 0.9500 ?
C35 C36 1.373(5) ?
C35 H35 0.9500 ?
C36 C37 1.375(4) ?
C36 H36 0.9500 ?
C37 C38 1.378(4) ?
C37 H37 0.9500 ?
C38 H38 0.9500 ?

loop_
_geom_torsion_atom_site_label_1
_geom_torsion_atom_site_label_2
_geom_torsion_atom_site_label_3
_geom_torsion_atom_site_label_4
_geom_torsion
C1 Sn1 O1 C9 67.0(2)
C5 Sn1 O1 C9 -81.0(2)
O3 Sn1 O1 C9 167.90(18)
O4 Sn1 O1 C9 -177.80(15)
O2 Sn1 O1 C9 0.19(16)
O1 Sn1 O2 C9 -0.19(16)
C1 Sn1 O2 C9 -120.58(18)
C5 Sn1 O2 C9 105.32(18)
O3 Sn1 O2 C9 -16.74(19)
O1 Sn1 O3 C24 166.40(17)
C1 Sn1 O3 C24 -84.41(19)
C5 Sn1 O3 C24 66.54(19)
O4 Sn1 O3 C24 -1.28(15)
O2 Sn1 O3 C24 179.92(15)
O1 Sn1 O4 C24 -15.8(2)
C1 Sn1 O4 C24 106.40(18)
C5 Sn1 O4 C24 -119.68(18)
O3 Sn1 O4 C24 1.32(16)
O1 Sn1 C1 C2 44.9(3)
C5 Sn1 C1 C2 179.1(3)
O3 Sn1 C1 C2 -39.4(3)
O4 Sn1 C1 C2 -94.7(3)
O2 Sn1 C1 C2 93.2(3)
Sn1 C1 C2 C3 178.8(3)
C1 C2 C3 C4 -178.7(4)
O1 Sn1 C5 C6 174.2(2)
C1 Sn1 C5 C6 37.7(3)
O3 Sn1 C5 C6 -101.3(2)
O4 Sn1 C5 C6 -51.2(2)
O2 Sn1 C5 C6 121.2(2)
Sn1 C5 C6 C7 -48.6(4)
C5 C6 C7 C8 -57.1(4)
Sn1 O2 C9 O1 0.3(2)
Sn1 O2 C9 C10 179.2(3)
Sn1 O1 C9 O2 -0.4(3)
Sn1 O1 C9 C10 -179.31(19)
O2 C9 C10 C11 -179.9(3)
O1 C9 C10 C11 -1.0(4)
O2 C9 C10 C12 0.1(4)
O1 C9 C10 C12 179.0(2)
C12 C10 C11 C18 -4.8(5)
C9 C10 C11 C18 175.2(3)
C11 C10 C12 C13 112.3(3)
C9 C10 C12 C13 -67.7(4)
C11 C10 C12 C17 -65.8(4)
C9 C10 C12 C17 114.2(3)
C17 C12 C13 C14 1.4(4)
C10 C12 C13 C14 -176.8(3)
C12 C13 C14 C15 0.2(4)
C13 C14 C15 C16 -1.4(4)
C13 C14 C15 Cl1 179.4(2)
C14 C15 C16 C17 1.1(5)
Cl1 C15 C16 C17 -179.8(2)
C15 C16 C17 C12 0.6(5)
C13 C12 C17 C16 -1.8(4)
C10 C12 C17 C16 176.4(3)
C10 C11 C18 C19 -34.1(5)
C10 C11 C18 C23 150.4(3)
C23 C18 C19 C20 -1.0(5)
C11 C18 C19 C20 -176.5(3)
C18 C19 C20 C21 -0.5(5)
C19 C20 C21 C22 0.8(5)
C20 C21 C22 C23 0.5(6)
C21 C22 C23 C18 -2.0(6)
C19 C18 C23 C22 2.2(5)
C11 C18 C23 C22 177.9(3)
Sn1 O4 C24 O3 -2.0(2)
Sn1 O4 C24 C25 176.5(3)
Sn1 O3 C24 O4 2.5(3)
Sn1 O3 C24 C25 -176.1(2)
O4 C24 C25 C26 -12.3(4)
O3 C24 C25 C26 166.2(2)
O4 C24 C25 C27 173.2(3)
O3 C24 C25 C27 -8.3(4)
C24 C25 C26 C33 -176.3(3)
C27 C25 C26 C33 -2.1(5)
C26 C25 C27 C28 116.4(3)
C24 C25 C27 C28 -69.5(3)
C26 C25 C27 C32 -62.6(4)
C24 C25 C27 C32 111.5(3)
C32 C27 C28 C29 0.7(5)
C25 C27 C28 C29 -178.3(3)
C27 C28 C29 C30 -1.0(5)
C28 C29 C30 C31 0.4(5)
C28 C29 C30 Cl2 -178.5(2)
C29 C30 C31 C32 0.6(5)
Cl2 C30 C31 C32 179.4(2)
C28 C27 C32 C31 0.3(4)
C25 C27 C32 C31 179.3(3)
C30 C31 C32 C27 -1.0(4)
C25 C26 C33 C38 147.1(3)
C25 C26 C33 C34 -33.4(5)
C38 C33 C34 C35 -1.3(4)
C26 C33 C34 C35 179.2(3)
C33 C34 C35 C36 -1.4(4)
C34 C35 C36 C37 1.8(5)
C35 C36 C37 C38 0.6(5)
C36 C37 C38 C33 -3.4(5)
C34 C33 C38 C37 3.7(4)
C26 C33 C38 C37 -176.8(3)
